data_7248524
loop_
_publ_author_name
'Guan, Ming-Xue'
'Li, Hui-Zi'
'Li, Shangda'
'Yang, Han-Jiang'
'Wang, Fei'
'Zhang, Jian'

_publ_section_title
;
 Syntheses, crystal structures and properties of a series of isostructural
 lanthanide organic frameworks
;
_journal_issue 21
_journal_name_full CrystEngComm
_journal_page_first 2770
_journal_page_last 2774
_journal_paper_doi 10.1039/D4CE00292J
_journal_volume 26
_journal_year 2024
_chemical_formula_moiety 'C24 H22 Gd O11, H2 O'
_chemical_formula_sum 'C24 H24 Gd O12'
_chemical_formula_weight 661.68
_space_group_crystal_system monoclinic
_space_group_IT_number 14
_space_group_name_Hall '-P 2ybc'
_space_group_name_H-M_alt 'P 1 21/c 1'
_atom_sites_solution_hydrogens mixed
_atom_sites_solution_primary iterative
_audit_creation_date 2023-10-24
_audit_creation_method
;
Olex2 1.5
(compiled 2023.08.24 svn.re1ec1418 for OlexSys, GUI svn.r6817)
;
_audit_update_record
;
2023-10-25 deposited with the CCDC.	2024-04-08 downloaded from the CCDC.
;
_cell_angle_alpha 90
_cell_angle_beta 111.988(3)
_cell_angle_gamma 90
_cell_formula_units_Z 4
_cell_length_a 17.2951(5)
_cell_length_b 9.2984(2)
_cell_length_c 15.4981(4)
_cell_measurement_reflns_used 7158
_cell_measurement_temperature 297.03(10)
_cell_measurement_theta_max 28.4960
_cell_measurement_theta_min 2.5280
_cell_volume 2311.07(11)
_computing_cell_refinement 'CrysAlisPro 1.171.41.115a (Rigaku OD, 2021)'
_computing_data_collection 'CrysAlisPro 1.171.41.115a (Rigaku OD, 2021)'
_computing_data_reduction 'CrysAlisPro 1.171.41.115a (Rigaku OD, 2021)'
_computing_molecular_graphics 'Olex2 1.5 (Dolomanov et al., 2009)'
_computing_publication_material 'Olex2 1.5 (Dolomanov et al., 2009)'
_computing_structure_refinement 'SHELXL 2018/1 (Sheldrick, 2015)'
_computing_structure_solution 'olex2.solve 1.5 (Bourhis et al., 2015)'
_diffrn_ambient_environment air
_diffrn_ambient_temperature 297.03(10)
_diffrn_detector 'Hybrid Pixel Array Detector'
_diffrn_detector_area_resol_mean 10.0000
_diffrn_detector_type HyPix
_diffrn_measured_fraction_theta_full 1.000
_diffrn_measured_fraction_theta_max 0.867
_diffrn_measurement_details
;
List of Runs (angles in degrees, time in seconds):

  # Type    Start    End  Width  t~exp~   \w     \q     \k     \f   Frames
#--------------------------------------------------------------------------
  1  \w    -12.00  30.00   0.50    0.98    --  -20.01 -99.00 -90.00   84
  2  \w   -102.00   7.00   0.50    0.98    --  -20.01 -40.00  -8.00  218
  3  \w    -21.00  54.00   0.50    0.98    --  -20.01  40.00 145.00  150
  4  \w     65.00 102.00   0.50    0.98    --   21.26 178.00  60.00   74
  5  \w     50.00  99.00   0.50    0.98    --   21.26 178.00  30.00   98
;
_diffrn_measurement_device 'four-circle diffractometer'
_diffrn_measurement_device_type 'XtaLAB Synergy R, HyPix'
_diffrn_measurement_method '\w scans'
_diffrn_orient_matrix_type 'CrysAlisPro convention (1999,Acta A55,543-557)'
_diffrn_orient_matrix_UB_11 0.0330972000
_diffrn_orient_matrix_UB_12 0.0136548000
_diffrn_orient_matrix_UB_13 0.0430107000
_diffrn_orient_matrix_UB_21 -0.0281731000
_diffrn_orient_matrix_UB_22 0.0351480000
_diffrn_orient_matrix_UB_23 0.0165296000
_diffrn_orient_matrix_UB_31 -0.0081250000
_diffrn_orient_matrix_UB_32 -0.0662783000
_diffrn_orient_matrix_UB_33 0.0176935000
_diffrn_radiation_monochromator mirror
_diffrn_radiation_probe x-ray
_diffrn_radiation_type 'Mo K\a'
_diffrn_radiation_wavelength 0.71073
_diffrn_reflns_av_R_equivalents 0.0350
_diffrn_reflns_av_unetI/netI 0.0475
_diffrn_reflns_Laue_measured_fraction_full 1.000
_diffrn_reflns_Laue_measured_fraction_max 0.867
_diffrn_reflns_limit_h_max 19
_diffrn_reflns_limit_h_min -21
_diffrn_reflns_limit_k_max 11
_diffrn_reflns_limit_k_min -12
_diffrn_reflns_limit_l_max 16
_diffrn_reflns_limit_l_min -19
_diffrn_reflns_number 13294
_diffrn_reflns_point_group_measured_fraction_full 1.000
_diffrn_reflns_point_group_measured_fraction_max 0.867
_diffrn_reflns_theta_full 25.242
_diffrn_reflns_theta_max 28.849
_diffrn_reflns_theta_min 2.532
_diffrn_source 'micro-focus sealed X-ray tube'
_diffrn_source_type 'Mova (Mo) X-ray Source'
_exptl_absorpt_coefficient_mu 2.939
_exptl_absorpt_correction_T_max 1.00000
_exptl_absorpt_correction_T_min 0.75855
_exptl_absorpt_correction_type multi-scan
_exptl_absorpt_process_details
;
CrysAlisPro 1.171.41.115a (Rigaku Oxford Diffraction, 2021)
Empirical absorption correction using spherical harmonics,
implemented in SCALE3 ABSPACK scaling algorithm.
;
_exptl_crystal_colour 'clear light colourless'
_exptl_crystal_colour_lustre clear
_exptl_crystal_colour_modifier light
_exptl_crystal_colour_primary colourless
_exptl_crystal_density_diffrn 1.902
_exptl_crystal_description block
_exptl_crystal_F_000 1312
_exptl_crystal_size_max 0.2
_exptl_crystal_size_mid 0.2
_exptl_crystal_size_min 0.2
_refine_diff_density_max 0.964
_refine_diff_density_min -0.856
_refine_diff_density_rms 0.122
_refine_ls_extinction_method none
_refine_ls_goodness_of_fit_ref 1.060
_refine_ls_hydrogen_treatment mixed
_refine_ls_matrix_type full
_refine_ls_number_parameters 346
_refine_ls_number_reflns 5258
_refine_ls_number_restraints 1
_refine_ls_restrained_S_all 1.060
_refine_ls_R_factor_all 0.0441
_refine_ls_R_factor_gt 0.0305
_refine_ls_shift/su_max 0.002
_refine_ls_shift/su_mean 0.000
_refine_ls_structure_factor_coef Fsqd
_refine_ls_weighting_details 'w=1/[\s^2^(Fo^2^)+(0.0265P)^2^+1.0381P] where P=(Fo^2^+2Fc^2^)/3'
_refine_ls_weighting_scheme calc
_refine_ls_wR_factor_gt 0.0655
_refine_ls_wR_factor_ref 0.0710
_reflns_Friedel_coverage 0.000
_reflns_number_gt 4141
_reflns_number_total 5258
_reflns_threshold_expression 'I > 2\s(I)'
_cod_data_source_file d4ce00292j2.cif
_cod_data_source_block 1
_cod_depositor_comments 'Adding full bibliography for 7248523--7248531.cif.'
_cod_database_code 7248524
_shelx_shelxl_version_number 2018/1
_chemical_oxdiff_formula 'Gd C H O N'
_shelx_space_group_comment
;
The symmetry employed for this shelxl refinement is uniquely defined
by the following loop, which should always be used as a source of
symmetry information in preference to the above space-group names.
They are only intended as comments.
;
_shelx_estimated_absorpt_t_max 0.591
_shelx_estimated_absorpt_t_min 0.591
_olex2_refinement_description
;
1. Fixed Uiso
 At 1.2 times of:
  All C(H) groups
 At 1.5 times of:
  All O(H) groups, All O(H,H) groups
2. Restrained distances
 H5-H9_$1
 2 with sigma of 0.02
3.a Free rotating group:
 O12(H12A,H12B)
3.b Rotating group:
 O11(H11A), O10(H10A,H10B)
3.c Ternary CH refined with riding coordinates:
 C16(H16), C15(H15), C24(H24)
3.d Aromatic/amide H refined with riding coordinates:
 C3(H3), C12(H12), C21(H21), C19(H19), C5(H5A), C2(H2), C13(H13), C22(H22),
 C6(H6A), C10(H10), C18(H18), C9(H9A)
3.e Idealised tetrahedral OH refined as rotating group:
 O6(H6), O9(H9), O5(H5)
;
_olex2_submission_special_instructions 'No special instructions were received'
_oxdiff_exptl_absorpt_empirical_details
;
Empirical correction (ABSPACK) includes:
- Absorption correction using spherical harmonics
- Frame scaling
;
_oxdiff_exptl_absorpt_empirical_full_max 1.389
_oxdiff_exptl_absorpt_empirical_full_min 0.629

loop_
_space_group_symop_operation_xyz
'x, y, z'
'-x, y+1/2, -z+1/2'
'-x, -y, -z'
'x, -y-1/2, z-1/2'

loop_
_atom_site_label
_atom_site_type_symbol
_atom_site_fract_x
_atom_site_fract_y
_atom_site_fract_z
_atom_site_U_iso_or_equiv
_atom_site_adp_type
_atom_site_occupancy
_atom_site_site_symmetry_order
_atom_site_calc_flag
_atom_site_refinement_flags_posn
_atom_site_refinement_flags_adp
_atom_site_refinement_flags_occupancy
_atom_site_disorder_assembly
_atom_site_disorder_group
Gd1 Gd 0.49795(2) 0.12564(2) 0.83750(2) 0.01775(6) Uani 1 1 d . . . . .
O8 O 0.58947(15) 0.4472(3) 0.7486(2) 0.0299(6) Uani 1 1 d . . . . .
O4 O -0.42860(15) 0.5603(3) 0.44270(18) 0.0257(6) Uani 1 1 d . . . . .
O7 O 0.60272(16) 0.2882(3) 0.85974(19) 0.0303(6) Uani 1 1 d . . . . .
O2 O 0.41160(17) 0.5095(3) 0.7260(2) 0.0392(8) Uani 1 1 d . . . . .
O1 O 0.41596(17) 0.3343(3) 0.8248(2) 0.0350(7) Uani 1 1 d . . . . .
O11 O 0.5497(2) 0.2306(3) 0.9993(2) 0.0384(8) Uani 1 1 d . . . . .
H11A H 0.556869 0.326890 0.997052 0.058 Uiso 1 1 d R U . . .
O3 O -0.39924(16) 0.5708(3) 0.59475(19) 0.0317(6) Uani 1 1 d . . . . .
O6 O 0.00781(17) 0.6908(3) 0.6976(2) 0.0324(7) Uani 1 1 d . . . . .
H6 H 0.004257 0.723230 0.745151 0.049 Uiso 1 1 calc R U . . .
O9 O 0.99726(17) 0.6884(3) 1.0262(2) 0.0370(7) Uani 1 1 d . . . . .
H9 H 0.954676 0.737225 1.007454 0.056 Uiso 1 1 calc R U . . .
O5 O -0.00226(18) 0.3144(3) 0.6377(2) 0.0365(7) Uani 1 1 d . . . . .
H5 H -0.004550 0.277267 0.588868 0.055 Uiso 1 1 calc DR U . . .
O10 O 0.4474(2) 0.1980(3) 0.6740(2) 0.0472(9) Uani 1 1 d . . . . .
H10A H 0.480467 0.166534 0.648437 0.071 Uiso 1 1 d R U . . .
H10B H 0.449910 0.290054 0.670004 0.071 Uiso 1 1 d R U . . .
C23 C 0.6292(2) 0.3889(3) 0.8252(3) 0.0203(8) Uani 1 1 d . . . . .
C7 C 0.3796(2) 0.4359(4) 0.7704(3) 0.0229(8) Uani 1 1 d . . . . .
C3 C 0.2482(2) 0.3774(4) 0.7976(3) 0.0234(8) Uani 1 1 d . . . . .
H3 H 0.275267 0.298127 0.832513 0.028 Uiso 1 1 calc R U . . .
C11 C -0.2870(2) 0.5295(4) 0.5484(3) 0.0236(8) Uani 1 1 d . . . . .
C12 C -0.2475(2) 0.5819(4) 0.4929(3) 0.0315(9) Uani 1 1 d . . . . .
H12 H -0.277898 0.631965 0.438870 0.038 Uiso 1 1 calc R U . . .
C14 C -0.3783(2) 0.5551(4) 0.5273(3) 0.0216(8) Uani 1 1 d . . . . .
C20 C 0.7163(2) 0.4413(4) 0.8804(3) 0.0208(8) Uani 1 1 d . . . . .
C21 C 0.7621(2) 0.3759(4) 0.9650(3) 0.0268(8) Uani 1 1 d . . . . .
H21 H 0.737252 0.306551 0.989425 0.032 Uiso 1 1 calc R U . . .
C19 C 0.7532(2) 0.5472(4) 0.8461(3) 0.0267(9) Uani 1 1 d . . . . .
H19 H 0.722334 0.594721 0.791146 0.032 Uiso 1 1 calc R U . . .
C5 C 0.2492(2) 0.5851(4) 0.7078(3) 0.0283(9) Uani 1 1 d . . . . .
H5A H 0.276759 0.646420 0.681475 0.034 Uiso 1 1 calc R U . . .
C17 C 0.8828(2) 0.5147(4) 0.9767(3) 0.0228(8) Uani 1 1 d . . . . .
C2 C 0.1658(2) 0.4046(4) 0.7842(3) 0.0268(9) Uani 1 1 d . . . . .
H2 H 0.138265 0.343742 0.810822 0.032 Uiso 1 1 calc R U . . .
C8 C -0.1156(2) 0.4872(4) 0.5970(3) 0.0235(8) Uani 1 1 d . . . . .
C4 C 0.2907(2) 0.4676(4) 0.7594(3) 0.0221(8) Uani 1 1 d . . . . .
C13 C -0.1624(2) 0.5608(4) 0.5171(3) 0.0323(9) Uani 1 1 d . . . . .
H13 H -0.136593 0.596871 0.478690 0.039 Uiso 1 1 calc R U . . .
C16 C 0.0314(2) 0.5429(4) 0.7114(3) 0.0225(8) Uani 1 1 d . . . . .
H16 H 0.019052 0.506047 0.764063 0.027 Uiso 1 1 calc R U . . .
C22 C 0.8445(2) 0.4140(4) 1.0127(3) 0.0288(9) Uani 1 1 d . . . . .
H22 H 0.874436 0.371195 1.069777 0.035 Uiso 1 1 calc R U . . .
C6 C 0.1667(2) 0.6121(4) 0.6951(3) 0.0281(9) Uani 1 1 d . . . . .
H6A H 0.140032 0.692567 0.661436 0.034 Uiso 1 1 calc R U . . .
C10 C -0.2409(2) 0.4547(4) 0.6289(3) 0.0284(9) Uani 1 1 d . . . . .
H10 H -0.266884 0.419330 0.667359 0.034 Uiso 1 1 calc R U . . .
C15 C -0.0231(2) 0.4621(4) 0.6225(3) 0.0239(8) Uani 1 1 d . . . . .
H15 H -0.008132 0.495566 0.570843 0.029 Uiso 1 1 calc R U . . .
C18 C 0.8362(2) 0.5822(4) 0.8934(3) 0.0297(9) Uani 1 1 d . . . . .
H18 H 0.861013 0.651769 0.869193 0.036 Uiso 1 1 calc R U . . .
C1 C 0.1236(2) 0.5212(4) 0.7316(3) 0.0227(8) Uani 1 1 d . . . . .
C9 C -0.1560(2) 0.4329(4) 0.6519(3) 0.0312(9) Uani 1 1 d . . . . .
H9A H -0.125892 0.380839 0.705184 0.037 Uiso 1 1 calc R U . . .
C24 C 0.9757(2) 0.5412(4) 1.0241(3) 0.0236(8) Uani 1 1 d . . . . .
H24 H 0.993587 0.506808 1.088351 0.028 Uiso 1 1 calc R U . . .
O12 O 0.5914(2) 0.5426(4) 1.0015(3) 0.0596(10) Uani 1 1 d G . . . .
H12A H 0.641972 0.557062 1.008688 0.089 Uiso 1 1 d G U . . .
H12B H 0.581578 0.604584 1.036341 0.089 Uiso 1 1 d G U . . .
H11B H 0.531(3) 0.202(5) 1.035(3) 0.042(15) Uiso 1 1 d . . . . .

loop_
_atom_site_aniso_label
_atom_site_aniso_U_11
_atom_site_aniso_U_22
_atom_site_aniso_U_33
_atom_site_aniso_U_23
_atom_site_aniso_U_13
_atom_site_aniso_U_12
Gd1 0.01161(9) 0.01871(10) 0.02276(10) -0.00020(7) 0.00625(7) -0.00138(6)
O8 0.0171(13) 0.0305(15) 0.0356(17) 0.0068(12) 0.0024(12) 0.0028(11)
O4 0.0158(13) 0.0298(14) 0.0289(16) 0.0004(11) 0.0053(12) -0.0024(10)
O7 0.0216(14) 0.0292(15) 0.0389(17) 0.0016(12) 0.0101(13) -0.0068(11)
O2 0.0253(15) 0.0442(18) 0.058(2) 0.0190(15) 0.0266(15) 0.0068(13)
O1 0.0244(15) 0.0361(16) 0.0468(19) 0.0141(13) 0.0159(14) 0.0127(12)
O11 0.049(2) 0.0325(17) 0.039(2) -0.0017(14) 0.0218(17) -0.0063(14)
O3 0.0206(14) 0.0474(17) 0.0309(17) -0.0064(13) 0.0140(13) 0.0042(12)
O6 0.0250(15) 0.0253(15) 0.0462(18) -0.0028(13) 0.0126(14) 0.0073(11)
O9 0.0245(15) 0.0308(15) 0.054(2) -0.0018(14) 0.0130(15) -0.0035(12)
O5 0.0276(16) 0.0291(15) 0.052(2) -0.0059(14) 0.0132(15) 0.0034(12)
O10 0.081(3) 0.0293(17) 0.0304(18) 0.0031(13) 0.0197(17) -0.0074(16)
C23 0.0111(16) 0.0159(18) 0.034(2) -0.0037(15) 0.0080(15) 0.0025(13)
C7 0.0205(19) 0.0237(19) 0.028(2) 0.0006(16) 0.0133(17) 0.0017(15)
C3 0.0176(17) 0.0218(19) 0.028(2) 0.0051(16) 0.0057(15) 0.0035(14)
C11 0.0141(17) 0.027(2) 0.028(2) -0.0048(16) 0.0056(16) -0.0006(14)
C12 0.021(2) 0.042(2) 0.029(2) 0.0078(17) 0.0055(18) 0.0029(16)
C14 0.0177(18) 0.0191(19) 0.028(2) -0.0011(15) 0.0084(16) -0.0019(14)
C20 0.0127(17) 0.0196(18) 0.030(2) -0.0036(15) 0.0080(15) -0.0023(13)
C21 0.0193(18) 0.028(2) 0.033(2) 0.0031(17) 0.0099(17) -0.0043(15)
C19 0.0194(19) 0.027(2) 0.030(2) 0.0093(16) 0.0052(17) 0.0001(15)
C5 0.0217(19) 0.027(2) 0.040(3) 0.0125(17) 0.0151(18) 0.0006(15)
C17 0.0162(18) 0.0216(19) 0.027(2) -0.0078(15) 0.0040(16) -0.0037(14)
C2 0.0186(19) 0.027(2) 0.037(2) 0.0078(16) 0.0127(17) -0.0010(14)
C8 0.0166(18) 0.030(2) 0.024(2) -0.0043(15) 0.0077(16) -0.0022(14)
C4 0.0175(18) 0.0215(19) 0.028(2) -0.0006(15) 0.0087(16) -0.0018(14)
C13 0.0175(19) 0.047(2) 0.035(2) 0.0066(19) 0.0122(18) -0.0026(17)
C16 0.0160(18) 0.023(2) 0.029(2) -0.0026(15) 0.0087(16) 0.0004(14)
C22 0.022(2) 0.033(2) 0.030(2) 0.0035(16) 0.0084(17) -0.0011(15)
C6 0.0182(18) 0.022(2) 0.044(3) 0.0067(17) 0.0115(17) 0.0050(15)
C10 0.0184(19) 0.037(2) 0.032(2) 0.0047(18) 0.0126(17) 0.0030(16)
C15 0.0170(18) 0.025(2) 0.031(2) -0.0008(16) 0.0099(16) 0.0005(14)
C18 0.0188(19) 0.030(2) 0.040(3) 0.0068(17) 0.0109(18) -0.0036(15)
C1 0.0106(17) 0.027(2) 0.030(2) -0.0015(15) 0.0061(15) 0.0000(13)
C9 0.0184(19) 0.040(2) 0.034(2) 0.0105(18) 0.0092(18) 0.0048(16)
C24 0.0170(18) 0.024(2) 0.027(2) -0.0013(15) 0.0056(16) -0.0060(14)
O12 0.067(3) 0.064(3) 0.051(2) -0.0104(18) 0.026(2) 0.009(2)

loop_
_atom_type_symbol
_atom_type_description
_atom_type_scat_dispersion_real
_atom_type_scat_dispersion_imag
_atom_type_scat_source
C C 0.0033 0.0016 'International Tables Vol C Tables 4.2.6.8 and 6.1.1.4'
H H 0.0000 0.0000 'International Tables Vol C Tables 4.2.6.8 and 6.1.1.4'
Gd Gd -0.1653 3.9035 'International Tables Vol C Tables 4.2.6.8 and 6.1.1.4'
O O 0.0106 0.0060 'International Tables Vol C Tables 4.2.6.8 and 6.1.1.4'

loop_
_geom_angle_atom_site_label_1
_geom_angle_atom_site_label_2
_geom_angle_atom_site_label_3
_geom_angle
_geom_angle_site_symmetry_1
_geom_angle_site_symmetry_3
_geom_angle_publ_flag
O8 Gd1 O4 86.55(9) 2_646 4_666 ?
O8 Gd1 O2 79.94(9) 2_646 2_646 ?
O8 Gd1 O1 107.41(10) 2_646 . ?
O8 Gd1 O11 140.00(11) 2_646 . ?
O8 Gd1 O3 71.11(10) 2_646 2_546 ?
O8 Gd1 O10 72.28(10) 2_646 . ?
O4 Gd1 O2 72.06(10) 4_666 2_646 ?
O4 Gd1 O11 72.64(10) 4_666 . ?
O4 Gd1 O10 143.00(10) 4_666 . ?
O7 Gd1 O8 151.09(10) . 2_646 ?
O7 Gd1 O4 100.76(9) . 4_666 ?
O7 Gd1 O2 75.94(9) . 2_646 ?
O7 Gd1 O1 83.51(10) . . ?
O7 Gd1 O11 68.14(11) . . ?
O7 Gd1 O3 137.53(10) . 2_546 ?
O7 Gd1 O10 86.00(10) . . ?
O2 Gd1 O11 122.68(11) 2_646 . ?
O2 Gd1 O10 74.55(12) 2_646 . ?
O1 Gd1 O4 142.99(10) . 4_666 ?
O1 Gd1 O2 142.99(10) . 2_646 ?
O1 Gd1 O11 75.16(11) . . ?
O1 Gd1 O3 72.83(10) . 2_546 ?
O1 Gd1 O10 73.60(11) . . ?
O3 Gd1 O4 80.16(9) 2_546 4_666 ?
O3 Gd1 O2 140.77(10) 2_546 2_646 ?
O3 Gd1 O11 71.90(10) 2_546 . ?
O3 Gd1 O10 118.72(11) 2_546 . ?
O10 Gd1 O11 141.25(10) . . ?
C23 O8 Gd1 150.4(3) . 2_656 ?
C14 O4 Gd1 131.1(2) . 4_465 ?
C23 O7 Gd1 146.0(2) . . ?
C7 O2 Gd1 167.0(3) . 2_656 ?
C7 O1 Gd1 143.2(3) . . ?
Gd1 O11 H11A 110.3 . . ?
Gd1 O11 H11B 119(4) . . ?
H11A O11 H11B 117.8 . . ?
C14 O3 Gd1 152.5(3) . 2_556 ?
C16 O6 H6 109.5 . . ?
C24 O9 H9 109.5 . . ?
C15 O5 H5 109.5 . . ?
Gd1 O10 H10A 110.0 . . ?
Gd1 O10 H10B 109.9 . . ?
H10A O10 H10B 104.1 . . ?
O8 C23 C20 118.4(3) . . ?
O7 C23 O8 125.0(3) . . ?
O7 C23 C20 116.6(3) . . ?
O2 C7 O1 124.6(3) . . ?
O2 C7 C4 118.5(3) . . ?
O1 C7 C4 116.9(3) . . ?
C2 C3 H3 119.8 . . ?
C4 C3 H3 119.8 . . ?
C4 C3 C2 120.4(3) . . ?
C12 C11 C14 122.4(3) . . ?
C12 C11 C10 119.2(3) . . ?
C10 C11 C14 118.4(3) . . ?
C11 C12 H12 119.8 . . ?
C11 C12 C13 120.4(4) . . ?
C13 C12 H12 119.8 . . ?
O4 C14 C11 119.1(3) . . ?
O3 C14 O4 124.2(3) . . ?
O3 C14 C11 116.7(3) . . ?
C21 C20 C23 119.3(3) . . ?
C19 C20 C23 121.2(3) . . ?
C19 C20 C21 119.4(3) . . ?
C20 C21 H21 120.0 . . ?
C22 C21 C20 120.1(4) . . ?
C22 C21 H21 120.0 . . ?
C20 C19 H19 120.0 . . ?
C18 C19 C20 120.0(4) . . ?
C18 C19 H19 120.0 . . ?
C4 C5 H5A 119.8 . . ?
C4 C5 C6 120.5(3) . . ?
C6 C5 H5A 119.8 . . ?
C22 C17 C18 118.8(3) . . ?
C22 C17 C24 119.8(3) . . ?
C18 C17 C24 121.2(3) . . ?
C3 C2 H2 119.5 . . ?
C3 C2 C1 121.1(3) . . ?
C1 C2 H2 119.5 . . ?
C13 C8 C15 121.2(3) . . ?
C13 C8 C9 118.1(3) . . ?
C9 C8 C15 120.7(3) . . ?
C3 C4 C7 120.9(3) . . ?
C3 C4 C5 118.8(3) . . ?
C5 C4 C7 120.3(3) . . ?
C12 C13 H13 119.4 . . ?
C8 C13 C12 121.2(4) . . ?
C8 C13 H13 119.4 . . ?
O6 C16 H16 108.8 . . ?
O6 C16 C15 106.8(3) . . ?
O6 C16 C1 112.2(3) . . ?
C15 C16 H16 108.8 . . ?
C1 C16 H16 108.8 . . ?
C1 C16 C15 111.3(3) . . ?
C21 C22 H22 119.6 . . ?
C17 C22 C21 120.8(4) . . ?
C17 C22 H22 119.6 . . ?
C5 C6 H6A 119.5 . . ?
C1 C6 C5 121.0(3) . . ?
C1 C6 H6A 119.5 . . ?
C11 C10 H10 120.0 . . ?
C11 C10 C9 119.9(4) . . ?
C9 C10 H10 120.0 . . ?
O5 C15 C8 111.8(3) . . ?
O5 C15 C16 106.9(3) . . ?
O5 C15 H15 108.3 . . ?
C8 C15 C16 113.0(3) . . ?
C8 C15 H15 108.3 . . ?
C16 C15 H15 108.3 . . ?
C19 C18 C17 120.8(4) . . ?
C19 C18 H18 119.6 . . ?
C17 C18 H18 119.6 . . ?
C2 C1 C16 120.3(3) . . ?
C6 C1 C2 118.2(3) . . ?
C6 C1 C16 121.4(3) . . ?
C8 C9 C10 121.2(4) . . ?
C8 C9 H9A 119.4 . . ?
C10 C9 H9A 119.4 . . ?
O9 C24 C17 113.0(3) . . ?
O9 C24 C24 108.1(4) . 3_767 ?
O9 C24 H24 108.2 . . ?
C17 C24 C24 111.1(4) . 3_767 ?
C17 C24 H24 108.2 . . ?
C24 C24 H24 108.2 3_767 . ?
H12A O12 H12B 104.5 . . ?

loop_
_geom_bond_atom_site_label_1
_geom_bond_atom_site_label_2
_geom_bond_distance
_geom_bond_site_symmetry_2
_geom_bond_publ_flag
Gd1 O8 2.304(3) 2_646 ?
Gd1 O4 2.390(2) 4_666 ?
Gd1 O7 2.285(2) . ?
Gd1 O2 2.395(3) 2_646 ?
Gd1 O1 2.367(3) . ?
Gd1 O11 2.522(3) . ?
Gd1 O3 2.370(3) 2_546 ?
Gd1 O10 2.445(3) . ?
O8 C23 1.251(4) . ?
O4 C14 1.274(4) . ?
O7 C23 1.248(4) . ?
O2 C7 1.239(4) . ?
O1 C7 1.266(4) . ?
O11 H11A 0.9061 . ?
O11 H11B 0.78(5) . ?
O3 C14 1.237(4) . ?
O6 H6 0.8200 . ?
O6 C16 1.427(4) . ?
O9 H9 0.8200 . ?
O9 C24 1.415(4) . ?
O5 H5 0.8200 . ?
O5 C15 1.417(5) . ?
O10 H10A 0.8606 . ?
O10 H10B 0.8607 . ?
C23 C20 1.508(5) . ?
C7 C4 1.511(5) . ?
C3 H3 0.9300 . ?
C3 C2 1.385(5) . ?
C3 C4 1.385(5) . ?
C11 C12 1.372(5) . ?
C11 C14 1.506(5) . ?
C11 C10 1.390(5) . ?
C12 H12 0.9300 . ?
C12 C13 1.390(5) . ?
C20 C21 1.392(5) . ?
C20 C19 1.385(5) . ?
C21 H21 0.9300 . ?
C21 C22 1.384(5) . ?
C19 H19 0.9300 . ?
C19 C18 1.383(5) . ?
C5 H5A 0.9300 . ?
C5 C4 1.386(5) . ?
C5 C6 1.387(5) . ?
C17 C22 1.380(5) . ?
C17 C18 1.390(5) . ?
C17 C24 1.516(5) . ?
C2 H2 0.9300 . ?
C2 C1 1.388(5) . ?
C8 C13 1.381(5) . ?
C8 C15 1.514(5) . ?
C8 C9 1.384(5) . ?
C13 H13 0.9300 . ?
C16 H16 0.9800 . ?
C16 C15 1.543(5) . ?
C16 C1 1.519(5) . ?
C22 H22 0.9300 . ?
C6 H6A 0.9300 . ?
C6 C1 1.380(5) . ?
C10 H10 0.9300 . ?
C10 C9 1.390(5) . ?
C15 H15 0.9800 . ?
C18 H18 0.9300 . ?
C9 H9A 0.9300 . ?
C24 C24 1.522(7) 3_767 ?
C24 H24 0.9800 . ?
O12 H12A 0.8499 . ?
O12 H12B 0.8495 . ?

loop_
_geom_torsion_atom_site_label_1
_geom_torsion_atom_site_label_2
_geom_torsion_atom_site_label_3
_geom_torsion_atom_site_label_4
_geom_torsion
_geom_torsion_site_symmetry_1
_geom_torsion_site_symmetry_2
_geom_torsion_site_symmetry_3
_geom_torsion_site_symmetry_4
_geom_torsion_publ_flag
Gd1 O8 C23 O7 93.3(5) 2_656 . . . ?
Gd1 O8 C23 C20 -87.6(5) 2_656 . . . ?
Gd1 O4 C14 O3 -94.0(4) 4_465 . . . ?
Gd1 O4 C14 C11 86.6(4) 4_465 . . . ?
Gd1 O7 C23 O8 6.4(7) . . . . ?
Gd1 O7 C23 C20 -172.7(3) . . . . ?
Gd1 O2 C7 O1 -11.5(16) 2_656 . . . ?
Gd1 O2 C7 C4 168.9(11) 2_656 . . . ?
Gd1 O1 C7 O2 -47.4(7) . . . . ?
Gd1 O1 C7 C4 132.3(3) . . . . ?
Gd1 O3 C14 O4 -6.6(8) 2_556 . . . ?
Gd1 O3 C14 C11 172.8(4) 2_556 . . . ?
O8 C23 C20 C21 -178.8(3) . . . . ?
O8 C23 C20 C19 -2.7(5) . . . . ?
O7 C23 C20 C21 0.4(5) . . . . ?
O7 C23 C20 C19 176.5(3) . . . . ?
O2 C7 C4 C3 171.5(4) . . . . ?
O2 C7 C4 C5 -6.1(6) . . . . ?
O1 C7 C4 C3 -8.1(5) . . . . ?
O1 C7 C4 C5 174.2(4) . . . . ?
O6 C16 C15 O5 -177.5(3) . . . . ?
O6 C16 C15 C8 -54.1(4) . . . . ?
O6 C16 C1 C2 152.3(3) . . . . ?
O6 C16 C1 C6 -30.7(5) . . . . ?
C23 C20 C21 C22 174.4(3) . . . . ?
C23 C20 C19 C18 -173.0(4) . . . . ?
C3 C2 C1 C16 175.3(4) . . . . ?
C3 C2 C1 C6 -1.8(6) . . . . ?
C11 C12 C13 C8 -0.1(6) . . . . ?
C11 C10 C9 C8 1.5(6) . . . . ?
C12 C11 C14 O4 34.4(5) . . . . ?
C12 C11 C14 O3 -145.1(4) . . . . ?
C12 C11 C10 C9 -0.5(6) . . . . ?
C14 C11 C12 C13 177.4(4) . . . . ?
C14 C11 C10 C9 -178.1(4) . . . . ?
C20 C21 C22 C17 -1.2(6) . . . . ?
C20 C19 C18 C17 -1.5(6) . . . . ?
C21 C20 C19 C18 3.1(6) . . . . ?
C19 C20 C21 C22 -1.8(6) . . . . ?
C5 C6 C1 C2 2.2(6) . . . . ?
C5 C6 C1 C16 -174.9(4) . . . . ?
C2 C3 C4 C7 -177.6(4) . . . . ?
C2 C3 C4 C5 0.1(6) . . . . ?
C4 C3 C2 C1 0.7(6) . . . . ?
C4 C5 C6 C1 -1.4(6) . . . . ?
C13 C8 C15 O5 -125.8(4) . . . . ?
C13 C8 C15 C16 113.6(4) . . . . ?
C13 C8 C9 C10 -1.7(6) . . . . ?
C22 C17 C18 C19 -1.4(6) . . . . ?
C22 C17 C24 O9 -140.3(4) . . . . ?
C22 C17 C24 C24 98.0(5) . . . 3_767 ?
C6 C5 C4 C7 178.0(4) . . . . ?
C6 C5 C4 C3 0.3(6) . . . . ?
C10 C11 C12 C13 -0.1(6) . . . . ?
C10 C11 C14 O4 -148.2(4) . . . . ?
C10 C11 C14 O3 32.4(5) . . . . ?
C15 C8 C13 C12 179.0(4) . . . . ?
C15 C8 C9 C10 -179.7(4) . . . . ?
C15 C16 C1 C2 -88.0(4) . . . . ?
C15 C16 C1 C6 89.0(4) . . . . ?
C18 C17 C22 C21 2.8(6) . . . . ?
C18 C17 C24 O9 44.7(5) . . . . ?
C18 C17 C24 C24 -77.0(5) . . . 3_767 ?
C1 C16 C15 O5 59.6(4) . . . . ?
C1 C16 C15 C8 -177.0(3) . . . . ?
C9 C8 C13 C12 1.0(6) . . . . ?
C9 C8 C15 O5 52.1(5) . . . . ?
C9 C8 C15 C16 -68.5(5) . . . . ?
C24 C17 C22 C21 -172.4(4) . . . . ?
C24 C17 C18 C19 173.7(4) . . . . ?
